data_4308285
loop_
_publ_author_name
'Quan-Guo Zhai'
'Xiao-Yuan Wu'
'Shu-Mei Chen'
'Zhen-Guo Zhao'
'Can-Zhong Lu'

_publ_contact_author_address
;
The State Key Laboratory of Structure Chemistry, 
Fujian Institute of Research on the Structure of Matter, 
the Chinese Academy of Sciences,
Fuzhou, Fujian, 350002
P. R. China
;
_publ_contact_author_email czlu@ms.fjirsm.ac.cn
_publ_contact_author_fax 86-591-83714946
_publ_contact_author_name 'Can-Zhong Lu'
_publ_contact_author_phone 86-591-83705794
_publ_section_title
;
Construction of Ag/1,2,4-Triazole/Polyoxometalates Hybrid Family Varying
from Diverse Supramolecular Assemblies to 3-D Rod-Packing Framework
;
_journal_name_full 'Inorganic Chemistry'
_journal_page_first 5046
_journal_page_last 5058
_journal_paper_doi 10.1021/ic700415w
_journal_volume 46
_journal_year 2007
_chemical_formula_moiety 'C16 H29 Ag4 Mo12 N12 O40 P'
_chemical_formula_sum 'C16 H29 Ag4 Mo12 N12 O40 P'
_chemical_formula_weight 2643.24
_chemical_name_systematic
; 
 ? 
;
_space_group_IT_number 14
_symmetry_cell_setting monoclinic
_symmetry_space_group_name_Hall '-P 2yn'
_symmetry_space_group_name_H-M 'P 1 21/n 1'
_atom_sites_solution_hydrogens geom
_atom_sites_solution_primary direct
_atom_sites_solution_secondary difmap
_audit_creation_method SHELXL-97
_cell_angle_alpha 90.00
_cell_angle_beta 90.925(2)
_cell_angle_gamma 90.00
_cell_formula_units_Z 2
_cell_length_a 13.755(2)
_cell_length_b 13.589(2)
_cell_length_c 14.229(2)
_cell_measurement_reflns_used 6733
_cell_measurement_temperature 293(2)
_cell_measurement_theta_max 27.4797
_cell_measurement_theta_min 2.0760
_cell_volume 2659.3(7)
_computing_cell_refinement SAINT
_computing_data_collection SMART
_computing_data_reduction SAINT
_computing_structure_refinement 'SHELXL-97 (Sheldrick, 1997)'
_computing_structure_solution 'SHELXS-97 (Sheldrick, 1990)'
_diffrn_ambient_temperature 293(2)
_diffrn_detector_area_resol_mean 14.6306
_diffrn_measured_fraction_theta_full 0.993
_diffrn_measured_fraction_theta_max 0.993
_diffrn_measurement_device_type 'SMART CCD'
_diffrn_measurement_method dtprofit.ref
_diffrn_radiation_monochromator graphite
_diffrn_radiation_source 'fine-focus sealed tube'
_diffrn_radiation_type MoK\a
_diffrn_radiation_wavelength 0.71073
_diffrn_reflns_av_R_equivalents 0.0230
_diffrn_reflns_av_sigmaI/netI 0.0217
_diffrn_reflns_limit_h_max 17
_diffrn_reflns_limit_h_min -16
_diffrn_reflns_limit_k_max 17
_diffrn_reflns_limit_k_min -14
_diffrn_reflns_limit_l_max 18
_diffrn_reflns_limit_l_min -17
_diffrn_reflns_number 20508
_diffrn_reflns_theta_full 27.49
_diffrn_reflns_theta_max 27.49
_diffrn_reflns_theta_min 2.08
_exptl_absorpt_coefficient_mu 4.301
_exptl_absorpt_correction_T_max 0.8137
_exptl_absorpt_correction_T_min 0.6730
_exptl_absorpt_correction_type multi-scan
_exptl_absorpt_process_details SADABS
_exptl_crystal_colour Black
_exptl_crystal_density_diffrn 3.301
_exptl_crystal_density_method 'not measured'
_exptl_crystal_description Polyhedron
_exptl_crystal_F_000 2470
_exptl_crystal_size_max 0.10
_exptl_crystal_size_mid 0.05
_exptl_crystal_size_min 0.05
_refine_diff_density_max 3.230
_refine_diff_density_min -3.231
_refine_diff_density_rms 0.168
_refine_ls_extinction_method none
_refine_ls_goodness_of_fit_ref 1.055
_refine_ls_hydrogen_treatment constr
_refine_ls_matrix_type full
_refine_ls_number_parameters 403
_refine_ls_number_reflns 6050
_refine_ls_number_restraints 0
_refine_ls_restrained_S_all 1.055
_refine_ls_R_factor_all 0.0436
_refine_ls_R_factor_gt 0.0367
_refine_ls_shift/su_max 0.001
_refine_ls_shift/su_mean 0.000
_refine_ls_structure_factor_coef Fsqd
_refine_ls_weighting_details 'calc w=1/[\s^2^(Fo^2^)+(0.0445P)^2^+15.7152P] where P=(Fo^2^+2Fc^2^)/3'
_refine_ls_weighting_scheme calc
_refine_ls_wR_factor_gt 0.0889
_refine_ls_wR_factor_ref 0.0940
_reflns_number_gt 5130
_reflns_number_total 6050
_reflns_threshold_expression >2sigma(I)
_cod_data_source_file ic700415w-file003_4.cif
_cod_data_source_block 4
_cod_depositor_comments
;
The following automatic conversions were performed:
'_symmetry_cell_setting' value 'Monoclinic' changed to 'monoclinic'
according to '/home/saulius/struct/CIF-dictionaries/cif_core.dic'
dictionary named 'cif_core.dic' version 2.4.1 from
2010-06-29.

'_exptl_absorpt_correction_type' value 'Multi-scan' changed
to 'multi-scan' according to
'/home/saulius/struct/CIF-dictionaries/cif_core.dic' dictionary named
'cif_core.dic' version 2.4.1 from 2010-06-29.

Automatic conversion script
Id: cif_fix_enum 1527 2010-12-29 10:47:43Z saulius 
;
_cod_original_cell_volume 2659.4(7)
_cod_original_sg_symbol_Hall -P2yn
_cod_database_code 4308285

loop_
_symmetry_equiv_pos_as_xyz
'x, y, z'
'-x+1/2, y+1/2, -z+1/2'
'-x, -y, -z'
'x-1/2, -y-1/2, z-1/2'

loop_
_atom_site_label
_atom_site_type_symbol
_atom_site_fract_x
_atom_site_fract_y
_atom_site_fract_z
_atom_site_U_iso_or_equiv
_atom_site_adp_type
_atom_site_occupancy
_atom_site_symmetry_multiplicity
_atom_site_calc_flag
_atom_site_refinement_flags
_atom_site_disorder_assembly
_atom_site_disorder_group
P1 P 0.5000 1.5000 -0.5000 0.0151(3) Uani 1 2 d S . .
Mo1 Mo 0.37979(3) 1.32524(3) -0.64751(3) 0.02299(11) Uani 1 1 d . . .
Mo2 Mo 0.42194(4) 1.27250(3) -0.40463(3) 0.02450(11) Uani 1 1 d . . .
Mo3 Mo 0.53635(4) 1.44946(3) -0.25467(3) 0.02361(11) Uani 1 1 d . . .
Mo4 Mo 0.26295(4) 1.55221(4) -0.59063(4) 0.03111(13) Uani 1 1 d . . .
Mo5 Mo 0.37969(4) 1.72169(4) -0.43634(3) 0.03408(14) Uani 1 1 d . . .
Mo6 Mo 0.29767(4) 1.49349(4) -0.34706(3) 0.03137(13) Uani 1 1 d . . .
Ag1 Ag 0.87011(4) 1.67467(6) -0.27267(4) 0.0600(2) Uani 1 1 d . . .
Ag2 Ag 0.63988(3) 1.69240(4) -0.09518(3) 0.03581(12) Uani 1 1 d . . .
C1 C 0.3857(5) 1.7409(6) -0.1620(4) 0.0439(16) Uani 1 1 d . . .
H1A H 0.4397 1.7212 -0.1996 0.066 Uiso 1 1 calc R . .
H1B H 0.3574 1.7998 -0.1877 0.066 Uiso 1 1 calc R . .
H1C H 0.3379 1.6895 -0.1620 0.066 Uiso 1 1 calc R . .
C2 C 0.8878(5) 1.5052(5) -0.1334(5) 0.0385(14) Uani 1 1 d . . .
C3 C 0.7620(5) 1.5110(4) -0.0412(4) 0.0337(13) Uani 1 1 d . . .
C4 C 1.0953(5) 1.7155(6) -0.3783(5) 0.0464(17) Uani 1 1 d . . .
H4A H 1.1518 1.7348 -0.4125 0.070 Uiso 1 1 calc R . .
H4B H 1.1031 1.6491 -0.3565 0.070 Uiso 1 1 calc R . .
H4C H 1.0873 1.7586 -0.3255 0.070 Uiso 1 1 calc R . .
C5 C 0.6931(6) 1.4872(6) 0.0354(5) 0.056(2) Uani 1 1 d . . .
H5A H 0.6419 1.5352 0.0360 0.083 Uiso 1 1 calc R . .
H5B H 0.7272 1.4879 0.0948 0.083 Uiso 1 1 calc R . .
H5C H 0.6657 1.4231 0.0247 0.083 Uiso 1 1 calc R . .
C6 C 1.0083(4) 1.7218(4) -0.4408(4) 0.0265(11) Uani 1 1 d . . .
C7 C 0.9796(6) 1.4717(7) -0.1767(7) 0.065(2) Uani 1 1 d . . .
H7A H 0.9973 1.5165 -0.2256 0.098 Uiso 1 1 calc R . .
H7B H 0.9704 1.4071 -0.2028 0.098 Uiso 1 1 calc R . .
H7C H 1.0303 1.4696 -0.1297 0.098 Uiso 1 1 calc R . .
C8 C 0.4201(4) 1.7598(4) -0.0640(4) 0.0278(11) Uani 1 1 d . . .
N1 N 0.7570(3) 1.5867(3) -0.0979(3) 0.0250(9) Uani 1 1 d . . .
N2 N 0.8369(3) 1.5828(3) -0.1558(3) 0.0252(9) Uani 1 1 d . . .
N3 N 0.9201(4) 1.7005(4) -0.4141(3) 0.0325(11) Uani 1 1 d . . .
N4 N 0.3643(4) 1.7882(4) 0.0062(3) 0.0348(11) Uani 1 1 d . . .
H4D H 0.3026 1.7979 0.0022 0.042 Uiso 1 1 calc R . .
N5 N 0.8425(4) 1.4587(4) -0.0618(4) 0.0468(14) Uani 1 1 d . . .
H5D H 0.8616 1.4055 -0.0344 0.056 Uiso 1 1 calc R . .
N6 N 0.5111(3) 1.7534(3) -0.0331(3) 0.0259(9) Uani 1 1 d . . .
O1 O 0.3254(6) 1.6311(4) -0.3541(3) 0.085(3) Uani 1 1 d . . .
O2 O 0.4800(5) 1.3876(5) -0.5195(4) 0.0152(12) Uani 0.50 1 d P . .
O3 O 0.3213(4) 1.2476(3) -0.7194(3) 0.0401(11) Uani 1 1 d . . .
O4 O 0.4047(3) 1.4852(3) -0.2598(4) 0.0522(14) Uani 1 1 d . . .
O5 O 0.2039(3) 1.4898(4) -0.2760(4) 0.0529(14) Uani 1 1 d . . .
O6 O 0.3803(4) 1.1657(3) -0.3650(4) 0.0532(14) Uani 1 1 d . . .
O7 O 0.2784(4) 1.4178(3) -0.6219(4) 0.0553(15) Uani 1 1 d . . .
O8 O 0.4938(3) 1.3207(3) -0.3040(4) 0.0488(13) Uani 1 1 d . . .
O9 O 0.3275(3) 1.8261(3) -0.4054(3) 0.0333(9) Uani 1 1 d . . .
O10 O 0.1516(3) 1.5757(4) -0.6307(4) 0.0491(12) Uani 1 1 d . . .
O11 O 0.3544(4) 1.2687(6) -0.5289(3) 0.073(2) Uani 1 1 d . . .
O12 O 0.3180(3) 1.3592(4) -0.3732(4) 0.0530(14) Uani 1 1 d . . .
O13 O 0.4362(5) 1.4891(5) -0.5853(4) 0.0162(13) Uani 0.50 1 d P . .
O14 O 0.5328(4) 1.2341(7) -0.4668(3) 0.090(3) Uani 1 1 d . . .
O15 O 0.6038(5) 1.4550(5) -0.5228(4) 0.0163(13) Uani 0.50 1 d P . .
O16 O 0.6600(4) 1.4141(3) -0.3069(5) 0.0580(15) Uani 1 1 d . . .
O17 O 0.5370(5) 1.5488(5) -0.5854(4) 0.0154(13) Uani 0.50 1 d P . .
O18 O 0.5525(5) 1.4241(4) -0.1417(3) 0.0604(17) Uani 1 1 d . . .
O19 O 0.5049(4) 1.2746(6) -0.6425(3) 0.076(2) Uani 1 1 d . . .
O20 O 0.2357(7) 1.5066(4) -0.4663(4) 0.098(3) Uani 1 1 d . . .
O21 O 0.4245(4) 1.4191(3) -0.7385(4) 0.0539(14) Uani 1 1 d . . .
O22 O 0.2952(6) 1.6756(4) -0.5333(3) 0.084(3) Uani 1 1 d . . .

loop_
_atom_site_aniso_label
_atom_site_aniso_U_11
_atom_site_aniso_U_22
_atom_site_aniso_U_33
_atom_site_aniso_U_23
_atom_site_aniso_U_13
_atom_site_aniso_U_12
P1 0.0201(8) 0.0125(7) 0.0126(7) -0.0012(6) -0.0025(6) 0.0025(6)
Mo1 0.0206(2) 0.0295(2) 0.0187(2) -0.00893(17) -0.00464(16) 0.00239(17)
Mo2 0.0294(2) 0.0219(2) 0.0223(2) 0.00581(17) 0.00156(17) -0.00079(18)
Mo3 0.0316(2) 0.0236(2) 0.0155(2) 0.00169(16) -0.00458(17) -0.00459(18)
Mo4 0.0297(3) 0.0249(2) 0.0381(3) -0.0074(2) -0.0186(2) 0.00546(19)
Mo5 0.0531(3) 0.0253(2) 0.0237(2) -0.00666(18) -0.0064(2) 0.0207(2)
Mo6 0.0406(3) 0.0275(2) 0.0264(2) -0.00186(19) 0.0133(2) -0.0040(2)
Ag1 0.0302(3) 0.1183(6) 0.0316(3) 0.0303(3) 0.0015(2) -0.0136(3)
Ag2 0.0265(2) 0.0458(3) 0.0353(2) -0.0075(2) 0.00633(18) 0.00738(19)
C1 0.037(4) 0.068(5) 0.028(3) -0.011(3) 0.002(3) 0.012(3)
C2 0.033(3) 0.033(3) 0.049(4) -0.009(3) -0.006(3) 0.004(3)
C3 0.043(4) 0.032(3) 0.026(3) 0.004(2) -0.003(2) -0.008(3)
C4 0.035(4) 0.071(5) 0.033(3) 0.005(3) -0.001(3) 0.003(3)
C5 0.064(5) 0.065(5) 0.037(4) 0.018(3) 0.000(3) -0.024(4)
C6 0.026(3) 0.031(3) 0.023(2) -0.001(2) 0.005(2) -0.002(2)
C7 0.038(4) 0.056(5) 0.101(7) -0.021(5) 0.002(4) 0.014(4)
C8 0.029(3) 0.032(3) 0.023(2) -0.002(2) 0.005(2) 0.006(2)
N1 0.025(2) 0.030(2) 0.020(2) -0.0007(18) -0.0008(17) -0.0001(18)
N2 0.023(2) 0.029(2) 0.023(2) -0.0022(18) -0.0005(17) 0.0009(18)
N3 0.033(3) 0.043(3) 0.021(2) 0.004(2) 0.0026(19) -0.007(2)
N4 0.026(2) 0.052(3) 0.026(2) -0.007(2) 0.0013(19) 0.012(2)
N5 0.045(3) 0.033(3) 0.062(4) 0.015(3) -0.010(3) 0.005(2)
N6 0.023(2) 0.030(2) 0.025(2) 0.0002(18) 0.0065(17) 0.0022(18)
O1 0.184(8) 0.035(3) 0.033(3) 0.011(2) -0.049(4) -0.044(4)
O2 0.016(3) 0.013(3) 0.016(3) -0.001(2) 0.001(2) -0.002(2)
O3 0.051(3) 0.036(2) 0.033(2) -0.0168(19) 0.0085(19) -0.020(2)
O4 0.029(2) 0.033(2) 0.094(4) -0.029(3) -0.012(2) 0.0043(19)
O5 0.028(2) 0.080(4) 0.051(3) -0.024(3) 0.016(2) 0.000(2)
O6 0.061(3) 0.027(2) 0.070(3) 0.018(2) -0.029(3) -0.020(2)
O7 0.038(3) 0.023(2) 0.106(4) -0.006(2) 0.036(3) 0.0001(19)
O8 0.035(3) 0.034(2) 0.076(3) -0.030(2) -0.010(2) 0.0020(19)
O9 0.040(2) 0.026(2) 0.034(2) -0.0088(17) -0.0033(18) 0.0125(17)
O10 0.025(2) 0.061(3) 0.061(3) 0.012(3) -0.004(2) 0.017(2)
O11 0.041(3) 0.158(7) 0.021(2) 0.021(3) 0.0075(19) 0.047(4)
O12 0.026(2) 0.039(3) 0.093(4) -0.035(3) -0.009(2) 0.0042(19)
O13 0.016(3) 0.015(3) 0.017(3) -0.002(2) -0.004(2) -0.002(2)
O14 0.046(3) 0.202(8) 0.024(2) 0.026(4) 0.007(2) 0.059(4)
O15 0.015(3) 0.015(3) 0.019(3) -0.004(2) -0.001(2) 0.002(2)
O16 0.043(3) 0.022(2) 0.110(5) -0.011(3) 0.032(3) 0.000(2)
O17 0.016(3) 0.016(3) 0.014(3) -0.001(2) -0.001(2) -0.002(2)
O18 0.121(5) 0.038(3) 0.021(2) 0.0018(19) -0.016(3) 0.019(3)
O19 0.039(3) 0.164(7) 0.023(2) 0.029(3) 0.010(2) 0.051(4)
O20 0.221(9) 0.035(3) 0.037(3) 0.005(2) -0.049(4) -0.041(4)
O21 0.037(3) 0.021(2) 0.104(4) 0.004(2) 0.032(3) -0.0003(18)
O22 0.189(8) 0.033(3) 0.028(2) 0.003(2) -0.037(3) -0.041(4)

loop_
_atom_type_symbol
_atom_type_description
_atom_type_scat_dispersion_real
_atom_type_scat_dispersion_imag
_atom_type_scat_source
C C 0.0033 0.0016 'International Tables Vol C Tables 4.2.6.8 and 6.1.1.4'
H H 0.0000 0.0000 'International Tables Vol C Tables 4.2.6.8 and 6.1.1.4'
N N 0.0061 0.0033 'International Tables Vol C Tables 4.2.6.8 and 6.1.1.4'
O O 0.0106 0.0060 'International Tables Vol C Tables 4.2.6.8 and 6.1.1.4'
P P 0.1023 0.0942 'International Tables Vol C Tables 4.2.6.8 and 6.1.1.4'
Mo Mo -1.6832 0.6857 'International Tables Vol C Tables 4.2.6.8 and 6.1.1.4'
Ag Ag -0.8971 1.1015 'International Tables Vol C Tables 4.2.6.8 and 6.1.1.4'

loop_
_geom_angle_atom_site_label_1
_geom_angle_atom_site_label_2
_geom_angle_atom_site_label_3
_geom_angle
_geom_angle_site_symmetry_1
_geom_angle_site_symmetry_3
_geom_angle_publ_flag
O17 P1 O17 180.0(3) 3_684 . ?
O17 P1 O13 114.7(3) 3_684 . ?
O17 P1 O13 65.3(3) . . ?
O17 P1 O13 65.3(3) 3_684 3_684 ?
O17 P1 O13 114.7(3) . 3_684 ?
O13 P1 O13 180.000(1) . 3_684 ?
O17 P1 O2 69.5(3) 3_684 . ?
O17 P1 O2 110.5(3) . . ?
O13 P1 O2 70.3(3) . . ?
O13 P1 O2 109.7(3) 3_684 . ?
O17 P1 O2 110.5(3) 3_684 3_684 ?
O17 P1 O2 69.5(3) . 3_684 ?
O13 P1 O2 109.7(3) . 3_684 ?
O13 P1 O2 70.3(3) 3_684 3_684 ?
O2 P1 O2 180.0(4) . 3_684 ?
O17 P1 O15 108.4(3) 3_684 . ?
O17 P1 O15 71.6(3) . . ?
O13 P1 O15 108.3(3) . . ?
O13 P1 O15 71.7(3) 3_684 . ?
O2 P1 O15 75.3(3) . . ?
O2 P1 O15 104.7(3) 3_684 . ?
O17 P1 O15 71.6(3) 3_684 3_684 ?
O17 P1 O15 108.4(3) . 3_684 ?
O13 P1 O15 71.7(3) . 3_684 ?
O13 P1 O15 108.3(3) 3_684 3_684 ?
O2 P1 O15 104.7(3) . 3_684 ?
O2 P1 O15 75.3(3) 3_684 3_684 ?
O15 P1 O15 180.0(5) . 3_684 ?
O3 Mo1 O19 103.2(3) . . ?
O3 Mo1 O11 101.3(3) . . ?
O19 Mo1 O11 90.0(2) . . ?
O3 Mo1 O7 100.7(2) . . ?
O19 Mo1 O7 156.0(3) . . ?
O11 Mo1 O7 87.2(2) . . ?
O3 Mo1 O21 99.4(2) . . ?
O19 Mo1 O21 88.0(2) . . ?
O11 Mo1 O21 159.1(3) . . ?
O7 Mo1 O21 86.3(2) . . ?
O3 Mo1 O2 161.2(2) . . ?
O19 Mo1 O2 65.4(3) . . ?
O11 Mo1 O2 65.3(3) . . ?
O7 Mo1 O2 92.0(2) . . ?
O21 Mo1 O2 95.1(2) . . ?
O3 Mo1 O13 156.8(2) . . ?
O19 Mo1 O13 91.9(3) . . ?
O11 Mo1 O13 96.1(3) . . ?
O7 Mo1 O13 64.7(2) . . ?
O21 Mo1 O13 63.2(2) . . ?
O2 Mo1 O13 41.9(2) . . ?
O6 Mo2 O8 103.3(2) . . ?
O6 Mo2 O14 102.0(4) . . ?
O8 Mo2 O14 92.0(3) . . ?
O6 Mo2 O12 101.3(3) . . ?
O8 Mo2 O12 89.6(2) . . ?
O14 Mo2 O12 155.6(3) . . ?
O6 Mo2 O11 96.9(3) . . ?
O8 Mo2 O11 159.5(3) . . ?
O14 Mo2 O11 86.8(2) . . ?
O12 Mo2 O11 83.3(2) . . ?
O6 Mo2 O2 156.5(3) . . ?
O8 Mo2 O2 96.7(2) . . ?
O14 Mo2 O2 64.7(3) . . ?
O12 Mo2 O2 90.9(2) . . ?
O11 Mo2 O2 64.4(3) . . ?
O6 Mo2 O17 161.4(3) . 3_684 ?
O8 Mo2 O17 65.2(2) . 3_684 ?
O14 Mo2 O17 93.3(3) . 3_684 ?
O12 Mo2 O17 65.5(2) . 3_684 ?
O11 Mo2 O17 94.5(3) . 3_684 ?
O2 Mo2 O17 41.6(2) . 3_684 ?
O18 Mo3 O21 102.4(3) . 3_684 ?
O18 Mo3 O4 101.9(3) . . ?
O21 Mo3 O4 91.6(2) 3_684 . ?
O18 Mo3 O16 102.5(3) . . ?
O21 Mo3 O16 87.79(19) 3_684 . ?
O4 Mo3 O16 155.1(3) . . ?
O18 Mo3 O8 101.3(3) . . ?
O21 Mo3 O8 156.1(3) 3_684 . ?
O4 Mo3 O8 86.30(19) . . ?
O16 Mo3 O8 84.3(2) . . ?
O18 Mo3 O13 161.6(3) . 3_684 ?
O21 Mo3 O13 65.1(2) 3_684 3_684 ?
O4 Mo3 O13 92.2(2) . 3_684 ?
O16 Mo3 O13 65.1(2) . 3_684 ?
O8 Mo3 O13 91.2(2) . 3_684 ?
O18 Mo3 O17 160.3(3) . 3_684 ?
O21 Mo3 O17 93.2(2) 3_684 3_684 ?
O4 Mo3 O17 65.3(2) . 3_684 ?
O16 Mo3 O17 89.8(3) . 3_684 ?
O8 Mo3 O17 64.3(2) . 3_684 ?
O13 Mo3 O17 38.0(2) 3_684 3_684 ?
O10 Mo4 O16 102.5(3) . 3_684 ?
O10 Mo4 O7 102.3(3) . . ?
O16 Mo4 O7 89.2(2) 3_684 . ?
O10 Mo4 O22 100.6(3) . . ?
O16 Mo4 O22 89.3(3) 3_684 . ?
O7 Mo4 O22 156.9(3) . . ?
O10 Mo4 O20 100.8(3) . . ?
O16 Mo4 O20 156.7(3) 3_684 . ?
O7 Mo4 O20 85.9(3) . . ?
O22 Mo4 O20 86.4(2) . . ?
O10 Mo4 O15 157.2(2) . 3_684 ?
O16 Mo4 O15 95.6(3) 3_684 3_684 ?
O7 Mo4 O15 91.8(2) . 3_684 ?
O22 Mo4 O15 65.4(3) . 3_684 ?
O20 Mo4 O15 62.0(3) . 3_684 ?
O9 Mo5 O1 102.7(3) . . ?
O9 Mo5 O22 102.3(3) . . ?
O1 Mo5 O22 89.5(2) . . ?
O9 Mo5 O19 100.4(3) . 3_684 ?
O1 Mo5 O19 89.2(3) . 3_684 ?
O22 Mo5 O19 157.0(3) . 3_684 ?
O9 Mo5 O14 101.6(3) . 3_684 ?
O1 Mo5 O14 155.6(3) . 3_684 ?
O22 Mo5 O14 88.0(3) . 3_684 ?
O19 Mo5 O14 83.7(2) 3_684 3_684 ?
O9 Mo5 O15 159.2(2) . 3_684 ?
O1 Mo5 O15 63.1(3) . 3_684 ?
O22 Mo5 O15 64.4(2) . 3_684 ?
O19 Mo5 O15 94.8(3) 3_684 3_684 ?
O14 Mo5 O15 94.2(3) 3_684 3_684 ?
O9 Mo5 O2 155.4(2) . 3_684 ?
O1 Mo5 O2 94.8(3) . 3_684 ?
O22 Mo5 O2 95.0(3) . 3_684 ?
O19 Mo5 O2 62.3(2) 3_684 3_684 ?
O14 Mo5 O2 61.3(3) 3_684 3_684 ?
O15 Mo5 O2 45.5(2) 3_684 3_684 ?
O5 Mo6 O12 102.2(3) . . ?
O5 Mo6 O20 101.9(4) . . ?
O12 Mo6 O20 88.9(3) . . ?
O5 Mo6 O1 102.7(3) . . ?
O12 Mo6 O1 155.1(3) . . ?
O20 Mo6 O1 87.0(2) . . ?
O5 Mo6 O4 101.6(3) . . ?
O12 Mo6 O4 87.5(2) . . ?
O20 Mo6 O4 156.4(4) . . ?
O1 Mo6 O4 86.5(2) . . ?
O5 Mo6 O15 158.6(3) . 3_684 ?
O12 Mo6 O15 92.4(2) . 3_684 ?
O20 Mo6 O15 62.4(3) . 3_684 ?
O1 Mo6 O15 64.0(3) . 3_684 ?
O4 Mo6 O15 94.5(2) . 3_684 ?
N2 Ag1 N3 153.33(19) . . ?
N6 Ag2 N1 151.71(17) . . ?
C8 C1 H1A 109.5 . . ?
C8 C1 H1B 109.5 . . ?
H1A C1 H1B 109.5 . . ?
C8 C1 H1C 109.5 . . ?
H1A C1 H1C 109.5 . . ?
H1B C1 H1C 109.5 . . ?
N2 C2 N5 108.0(6) . . ?
N2 C2 C7 127.2(7) . . ?
N5 C2 C7 124.8(7) . . ?
N1 C3 N5 108.4(5) . . ?
N1 C3 C5 126.4(6) . . ?
N5 C3 C5 125.2(6) . . ?
C6 C4 H4A 109.5 . . ?
C6 C4 H4B 109.5 . . ?
H4A C4 H4B 109.5 . . ?
C6 C4 H4C 109.5 . . ?
H4A C4 H4C 109.5 . . ?
H4B C4 H4C 109.5 . . ?
C3 C5 H5A 109.5 . . ?
C3 C5 H5B 109.5 . . ?
H5A C5 H5B 109.5 . . ?
C3 C5 H5C 109.5 . . ?
H5A C5 H5C 109.5 . . ?
H5B C5 H5C 109.5 . . ?
N3 C6 N6 112.1(5) . 4_695 ?
N3 C6 C4 123.8(5) . . ?
N6 C6 C4 124.0(5) 4_695 . ?
C2 C7 H7A 109.5 . . ?
C2 C7 H7B 109.5 . . ?
H7A C7 H7B 109.5 . . ?
C2 C7 H7C 109.5 . . ?
H7A C7 H7C 109.5 . . ?
H7B C7 H7C 109.5 . . ?
N6 C8 N4 108.9(5) . . ?
N6 C8 C1 125.8(5) . . ?
N4 C8 C1 125.2(5) . . ?
C3 N1 N2 107.5(5) . . ?
C3 N1 Ag2 123.0(4) . . ?
N2 N1 Ag2 129.5(3) . . ?
C2 N2 N1 108.3(5) . . ?
C2 N2 Ag1 122.9(4) . . ?
N1 N2 Ag1 128.5(3) . . ?
C6 N3 N4 104.2(4) . 4_695 ?
C6 N3 Ag1 127.9(4) . . ?
N4 N3 Ag1 127.3(4) 4_695 . ?
C8 N4 N3 109.5(5) . 4_596 ?
C8 N4 H4D 125.3 . . ?
N3 N4 H4D 125.3 4_596 . ?
C3 N5 C2 107.7(5) . . ?
C3 N5 H5D 126.1 . . ?
C2 N5 H5D 126.1 . . ?
C8 N6 C6 105.3(4) . 4_596 ?
C8 N6 Ag2 131.9(4) . . ?
C6 N6 Ag2 121.9(4) 4_596 . ?
Mo5 O1 Mo6 139.6(4) . . ?
P1 O2 O17 52.7(3) . 3_684 ?
P1 O2 O13 52.7(3) . . ?
O17 O2 O13 91.0(4) 3_684 . ?
P1 O2 Mo2 124.7(3) . . ?
O17 O2 Mo2 72.0(3) 3_684 . ?
O13 O2 Mo2 138.8(4) . . ?
P1 O2 Mo1 124.6(3) . . ?
O17 O2 Mo1 137.3(4) 3_684 . ?
O13 O2 Mo1 71.9(3) . . ?
Mo2 O2 Mo1 95.3(2) . . ?
P1 O2 Mo5 118.9(3) . 3_684 ?
O17 O2 Mo5 128.2(4) 3_684 3_684 ?
O13 O2 Mo5 125.7(4) . 3_684 ?
Mo2 O2 Mo5 92.9(2) . 3_684 ?
Mo1 O2 Mo5 92.0(2) . 3_684 ?
Mo3 O4 Mo6 140.6(3) . . ?
Mo4 O7 Mo1 139.7(3) . . ?
Mo2 O8 Mo3 138.0(3) . . ?
Mo1 O11 Mo2 133.9(4) . . ?
Mo6 O12 Mo2 139.2(3) . . ?
P1 O13 O17 57.0(3) . . ?
P1 O13 O2 57.0(3) . . ?
O17 O13 O2 96.1(4) . . ?
P1 O13 O15 56.7(3) . 3_684 ?
O17 O13 O15 93.6(4) . 3_684 ?
O2 O13 O15 89.0(4) . 3_684 ?
P1 O13 Mo3 128.4(4) . 3_684 ?
O17 O13 Mo3 71.5(3) . 3_684 ?
O2 O13 Mo3 134.3(4) . 3_684 ?
O15 O13 Mo3 134.3(4) 3_684 3_684 ?
P1 O13 Mo1 123.2(3) . . ?
O17 O13 Mo1 135.1(4) . . ?
O2 O13 Mo1 66.2(3) . . ?
O15 O13 Mo1 125.1(4) 3_684 . ?
Mo3 O13 Mo1 91.5(2) 3_684 . ?
Mo2 O14 Mo5 141.1(4) . 3_684 ?
P1 O15 O17 51.4(3) . . ?
P1 O15 O13 51.7(3) . 3_684 ?
O17 O15 O13 87.9(4) . 3_684 ?
P1 O15 Mo6 124.1(3) . 3_684 ?
O17 O15 Mo6 72.7(3) . 3_684 ?
O13 O15 Mo6 135.4(4) 3_684 3_684 ?
P1 O15 Mo4 123.5(3) . 3_684 ?
O17 O15 Mo4 137.1(4) . 3_684 ?
O13 O15 Mo4 71.8(3) 3_684 3_684 ?
Mo6 O15 Mo4 95.4(2) 3_684 3_684 ?
P1 O15 Mo5 120.4(3) . 3_684 ?
O17 O15 Mo5 128.1(4) . 3_684 ?
O13 O15 Mo5 129.5(4) 3_684 3_684 ?
Mo6 O15 Mo5 92.6(2) 3_684 3_684 ?
Mo4 O15 Mo5 92.6(2) 3_684 3_684 ?
Mo4 O16 Mo3 138.8(3) 3_684 . ?
P1 O17 O13 57.7(3) . . ?
P1 O17 O2 57.8(3) . 3_684 ?
O13 O17 O2 97.0(4) . 3_684 ?
P1 O17 O15 57.0(3) . . ?
O13 O17 O15 94.4(4) . . ?
O2 O17 O15 90.1(4) 3_684 . ?
P1 O17 Mo3 128.2(4) . 3_684 ?
O13 O17 Mo3 70.5(3) . 3_684 ?
O2 O17 Mo3 136.4(4) 3_684 3_684 ?
O15 O17 Mo3 131.3(4) . 3_684 ?
P1 O17 Mo2 124.2(3) . 3_684 ?
O13 O17 Mo2 133.4(4) . 3_684 ?
O2 O17 Mo2 66.4(3) 3_684 3_684 ?
O15 O17 Mo2 127.0(4) . 3_684 ?
Mo3 O17 Mo2 91.6(2) 3_684 3_684 ?
Mo1 O19 Mo5 140.1(4) . 3_684 ?
Mo6 O20 Mo4 139.9(5) . . ?
Mo3 O21 Mo1 139.8(3) 3_684 . ?
Mo5 O22 Mo4 137.3(4) . . ?

loop_
_geom_bond_atom_site_label_1
_geom_bond_atom_site_label_2
_geom_bond_distance
_geom_bond_site_symmetry_2
_geom_bond_publ_flag
P1 O17 1.481(6) 3_684 ?
P1 O17 1.481(6) . ?
P1 O13 1.494(6) . ?
P1 O13 1.494(6) 3_684 ?
P1 O2 1.576(6) . ?
P1 O2 1.576(6) 3_684 ?
P1 O15 1.591(6) . ?
P1 O15 1.591(6) 3_684 ?
Mo1 O3 1.668(4) . ?
Mo1 O19 1.854(5) . ?
Mo1 O11 1.892(5) . ?
Mo1 O7 1.917(4) . ?
Mo1 O21 1.925(5) . ?
Mo1 O2 2.420(6) . ?
Mo1 O13 2.515(6) . ?
Mo2 O6 1.663(4) . ?
Mo2 O8 1.847(5) . ?
Mo2 O14 1.850(5) . ?
Mo2 O12 1.911(4) . ?
Mo2 O11 1.985(5) . ?
Mo2 O2 2.408(6) . ?
Mo2 O17 2.498(6) 3_684 ?
Mo3 O18 1.655(4) . ?
Mo3 O21 1.869(4) 3_684 ?
Mo3 O4 1.875(5) . ?
Mo3 O16 1.928(5) . ?
Mo3 O8 1.970(4) . ?
Mo3 O13 2.460(6) 3_684 ?
Mo3 O17 2.474(6) 3_684 ?
Mo4 O10 1.656(4) . ?
Mo4 O16 1.873(5) 3_684 ?
Mo4 O7 1.893(4) . ?
Mo4 O22 1.914(5) . ?
Mo4 O20 1.917(6) . ?
Mo4 O15 2.424(6) 3_684 ?
Mo5 O9 1.653(4) . ?
Mo5 O1 1.863(6) . ?
Mo5 O22 1.896(5) . ?
Mo5 O19 1.929(5) 3_684 ?
Mo5 O14 1.940(6) 3_684 ?
Mo5 O15 2.482(6) 3_684 ?
Mo5 O2 2.522(6) 3_684 ?
Mo6 O5 1.652(4) . ?
Mo6 O12 1.884(5) . ?
Mo6 O20 1.894(5) . ?
Mo6 O1 1.912(5) . ?
Mo6 O4 1.914(5) . ?
Mo6 O15 2.417(7) 3_684 ?
Ag1 N2 2.135(5) . ?
Ag1 N3 2.166(5) . ?
Ag2 N6 2.158(4) . ?
Ag2 N1 2.158(5) . ?
C1 C8 1.488(8) . ?
C1 H1A 0.9600 . ?
C1 H1B 0.9600 . ?
C1 H1C 0.9600 . ?
C2 N2 1.302(8) . ?
C2 N5 1.360(9) . ?
C2 C7 1.485(10) . ?
C3 N1 1.309(7) . ?
C3 N5 1.352(9) . ?
C3 C5 1.492(9) . ?
C4 C6 1.482(8) . ?
C4 H4A 0.9600 . ?
C4 H4B 0.9600 . ?
C4 H4C 0.9600 . ?
C5 H5A 0.9600 . ?
C5 H5B 0.9600 . ?
C5 H5C 0.9600 . ?
C6 N3 1.309(7) . ?
C6 N6 1.358(7) 4_695 ?
C7 H7A 0.9600 . ?
C7 H7B 0.9600 . ?
C7 H7C 0.9600 . ?
C8 N6 1.322(7) . ?
C8 N4 1.327(7) . ?
N1 N2 1.386(6) . ?
N3 N4 1.368(7) 4_695 ?
N4 N3 1.368(7) 4_596 ?
N4 H4D 0.8600 . ?
N5 H5D 0.8600 . ?
N6 C6 1.358(7) 4_596 ?
O2 O17 1.744(9) 3_684 ?
O2 O13 1.769(9) . ?
O2 Mo5 2.522(6) 3_684 ?
O13 O17 1.606(9) . ?
O13 O15 1.808(9) 3_684 ?
O13 Mo3 2.460(6) 3_684 ?
O14 Mo5 1.940(6) 3_684 ?
O15 O17 1.799(9) . ?
O15 O13 1.808(9) 3_684 ?
O15 Mo6 2.417(6) 3_684 ?
O15 Mo4 2.424(6) 3_684 ?
O15 Mo5 2.482(6) 3_684 ?
O16 Mo4 1.873(5) 3_684 ?
O17 O2 1.744(9) 3_684 ?
O17 Mo3 2.474(6) 3_684 ?
O17 Mo2 2.498(6) 3_684 ?
O19 Mo5 1.929(5) 3_684 ?
O21 Mo3 1.869(4) 3_684 ?

loop_
_geom_hbond_atom_site_label_D
_geom_hbond_atom_site_label_H
_geom_hbond_atom_site_label_A
_geom_hbond_distance_DH
_geom_hbond_distance_HA
_geom_hbond_distance_DA
_geom_hbond_angle_DHA
_geom_hbond_site_symmetry_A
N4 H4D O11 0.86 2.23 3.043(7) 156.5 2_554
N5 H5D O11 0.86 2.37 3.128(10) 147.3 4_686
C1 H1A O19 0.96 2.38 3.190(7) 141.2 3_684
C4 H4C O8 0.96 2.33 3.222(9) 154.5 2_654

loop_
_geom_torsion_atom_site_label_1
_geom_torsion_atom_site_label_2
_geom_torsion_atom_site_label_3
_geom_torsion_atom_site_label_4
_geom_torsion
_geom_torsion_site_symmetry_1
_geom_torsion_site_symmetry_2
_geom_torsion_site_symmetry_3
_geom_torsion_site_symmetry_4
_geom_torsion_publ_flag
N5 C3 N1 N2 -0.4(6) . . . . ?
C5 C3 N1 N2 177.9(6) . . . . ?
N5 C3 N1 Ag2 178.9(4) . . . . ?
C5 C3 N1 Ag2 -2.8(8) . . . . ?
N6 Ag2 N1 C3 7.9(7) . . . . ?
N6 Ag2 N1 N2 -173.0(4) . . . . ?
N5 C2 N2 N1 -0.1(7) . . . . ?
C7 C2 N2 N1 -179.9(7) . . . . ?
N5 C2 N2 Ag1 -174.5(4) . . . . ?
C7 C2 N2 Ag1 5.8(9) . . . . ?
C3 N1 N2 C2 0.3(6) . . . . ?
Ag2 N1 N2 C2 -178.9(4) . . . . ?
C3 N1 N2 Ag1 174.3(4) . . . . ?
Ag2 N1 N2 Ag1 -5.0(6) . . . . ?
N3 Ag1 N2 C2 36.1(7) . . . . ?
N3 Ag1 N2 N1 -137.0(4) . . . . ?
N6 C6 N3 N4 0.3(7) 4_695 . . 4_695 ?
C4 C6 N3 N4 -177.3(6) . . . 4_695 ?
N6 C6 N3 Ag1 -171.4(4) 4_695 . . . ?
C4 C6 N3 Ag1 11.0(9) . . . . ?
N2 Ag1 N3 C6 -92.7(6) . . . . ?
N2 Ag1 N3 N4 97.4(6) . . . 4_695 ?
N6 C8 N4 N3 -0.7(7) . . . 4_596 ?
C1 C8 N4 N3 -179.4(6) . . . 4_596 ?
N1 C3 N5 C2 0.3(7) . . . . ?
C5 C3 N5 C2 -178.0(6) . . . . ?
N2 C2 N5 C3 -0.1(7) . . . . ?
C7 C2 N5 C3 179.6(7) . . . . ?
N4 C8 N6 C6 0.5(7) . . . 4_596 ?
C1 C8 N6 C6 179.1(6) . . . 4_596 ?
N4 C8 N6 Ag2 169.3(4) . . . . ?
C1 C8 N6 Ag2 -12.1(9) . . . . ?
N1 Ag2 N6 C8 -115.6(5) . . . . ?
N1 Ag2 N6 C6 51.7(6) . . . 4_596 ?
O9 Mo5 O1 Mo6 154.6(6) . . . . ?
O22 Mo5 O1 Mo6 52.0(7) . . . . ?
O19 Mo5 O1 Mo6 -105.0(7) 3_684 . . . ?
O14 Mo5 O1 Mo6 -32.1(11) 3_684 . . . ?
O15 Mo5 O1 Mo6 -9.2(5) 3_684 . . . ?
O2 Mo5 O1 Mo6 -42.9(6) 3_684 . . . ?
O5 Mo6 O1 Mo5 -152.7(6) . . . . ?
O12 Mo6 O1 Mo5 29.7(10) . . . . ?
O20 Mo6 O1 Mo5 -51.2(7) . . . . ?
O4 Mo6 O1 Mo5 106.1(7) . . . . ?
O15 Mo6 O1 Mo5 9.4(5) 3_684 . . . ?
O17 P1 O2 O17 180.000(2) . . . 3_684 ?
O13 P1 O2 O17 -127.4(4) . . . 3_684 ?
O13 P1 O2 O17 52.6(4) 3_684 . . 3_684 ?
O2 P1 O2 O17 -71(100) 3_684 . . 3_684 ?
O15 P1 O2 O17 116.6(4) . . . 3_684 ?
O15 P1 O2 O17 -63.4(4) 3_684 . . 3_684 ?
O17 P1 O2 O13 127.4(4) 3_684 . . . ?
O17 P1 O2 O13 -52.6(4) . . . . ?
O13 P1 O2 O13 180.000(2) 3_684 . . . ?
O2 P1 O2 O13 56(100) 3_684 . . . ?
O15 P1 O2 O13 -116.0(4) . . . . ?
O15 P1 O2 O13 64.0(4) 3_684 . . . ?
O17 P1 O2 Mo2 -1.1(4) 3_684 . . . ?
O17 P1 O2 Mo2 178.9(4) . . . . ?
O13 P1 O2 Mo2 -128.5(5) . . . . ?
O13 P1 O2 Mo2 51.5(5) 3_684 . . . ?
O2 P1 O2 Mo2 -72(100) 3_684 . . . ?
O15 P1 O2 Mo2 115.4(4) . . . . ?
O15 P1 O2 Mo2 -64.6(4) 3_684 . . . ?
O17 P1 O2 Mo1 126.7(5) 3_684 . . . ?
O17 P1 O2 Mo1 -53.3(5) . . . . ?
O13 P1 O2 Mo1 -0.7(4) . . . . ?
O13 P1 O2 Mo1 179.3(4) 3_684 . . . ?
O2 P1 O2 Mo1 55(100) 3_684 . . . ?
O15 P1 O2 Mo1 -116.8(4) . . . . ?
O15 P1 O2 Mo1 63.2(4) 3_684 . . . ?
O17 P1 O2 Mo5 -117.9(4) 3_684 . . 3_684 ?
O17 P1 O2 Mo5 62.1(4) . . . 3_684 ?
O13 P1 O2 Mo5 114.7(4) . . . 3_684 ?
O13 P1 O2 Mo5 -65.3(4) 3_684 . . 3_684 ?
O2 P1 O2 Mo5 171(100) 3_684 . . 3_684 ?
O15 P1 O2 Mo5 -1.4(3) . . . 3_684 ?
O15 P1 O2 Mo5 178.6(3) 3_684 . . 3_684 ?
O6 Mo2 O2 P1 172.8(5) . . . . ?
O8 Mo2 O2 P1 -38.9(4) . . . . ?
O14 Mo2 O2 P1 -128.0(5) . . . . ?
O12 Mo2 O2 P1 50.8(4) . . . . ?
O11 Mo2 O2 P1 133.0(5) . . . . ?
O17 Mo2 O2 P1 0.9(3) 3_684 . . . ?
O6 Mo2 O2 O17 171.8(6) . . . 3_684 ?
O8 Mo2 O2 O17 -39.8(3) . . . 3_684 ?
O14 Mo2 O2 O17 -128.9(4) . . . 3_684 ?
O12 Mo2 O2 O17 49.9(3) . . . 3_684 ?
O11 Mo2 O2 O17 132.1(4) . . . 3_684 ?
O6 Mo2 O2 O13 102.0(8) . . . . ?
O8 Mo2 O2 O13 -109.7(6) . . . . ?
O14 Mo2 O2 O13 161.2(7) . . . . ?
O12 Mo2 O2 O13 -20.0(6) . . . . ?
O11 Mo2 O2 O13 62.2(6) . . . . ?
O17 Mo2 O2 O13 -69.9(6) 3_684 . . . ?
O6 Mo2 O2 Mo1 33.6(7) . . . . ?
O8 Mo2 O2 Mo1 -178.1(2) . . . . ?
O14 Mo2 O2 Mo1 92.8(3) . . . . ?
O12 Mo2 O2 Mo1 -88.3(2) . . . . ?
O11 Mo2 O2 Mo1 -6.2(2) . . . . ?
O17 Mo2 O2 Mo1 -138.3(4) 3_684 . . . ?
O6 Mo2 O2 Mo5 -58.7(7) . . . 3_684 ?
O8 Mo2 O2 Mo5 89.7(2) . . . 3_684 ?
O14 Mo2 O2 Mo5 0.5(3) . . . 3_684 ?
O12 Mo2 O2 Mo5 179.4(2) . . . 3_684 ?
O11 Mo2 O2 Mo5 -98.5(3) . . . 3_684 ?
O17 Mo2 O2 Mo5 129.4(4) 3_684 . . 3_684 ?
O3 Mo1 O2 P1 -179.7(5) . . . . ?
O19 Mo1 O2 P1 125.1(5) . . . . ?
O11 Mo1 O2 P1 -132.8(5) . . . . ?
O7 Mo1 O2 P1 -46.8(4) . . . . ?
O21 Mo1 O2 P1 39.7(4) . . . . ?
O13 Mo1 O2 P1 0.6(3) . . . . ?
O3 Mo1 O2 O17 -109.4(8) . . . 3_684 ?
O19 Mo1 O2 O17 -164.7(6) . . . 3_684 ?
O11 Mo1 O2 O17 -62.6(6) . . . 3_684 ?
O7 Mo1 O2 O17 23.5(6) . . . 3_684 ?
O21 Mo1 O2 O17 109.9(6) . . . 3_684 ?
O13 Mo1 O2 O17 70.8(6) . . . 3_684 ?
O3 Mo1 O2 O13 179.7(6) . . . . ?
O19 Mo1 O2 O13 124.5(4) . . . . ?
O11 Mo1 O2 O13 -133.4(4) . . . . ?
O7 Mo1 O2 O13 -47.4(3) . . . . ?
O21 Mo1 O2 O13 39.1(3) . . . . ?
O3 Mo1 O2 Mo2 -40.4(7) . . . . ?
O19 Mo1 O2 Mo2 -95.7(3) . . . . ?
O11 Mo1 O2 Mo2 6.5(2) . . . . ?
O7 Mo1 O2 Mo2 92.5(2) . . . . ?
O21 Mo1 O2 Mo2 178.9(2) . . . . ?
O13 Mo1 O2 Mo2 139.9(4) . . . . ?
O3 Mo1 O2 Mo5 52.7(7) . . . 3_684 ?
O19 Mo1 O2 Mo5 -2.6(2) . . . 3_684 ?
O11 Mo1 O2 Mo5 99.5(3) . . . 3_684 ?
O7 Mo1 O2 Mo5 -174.4(2) . . . 3_684 ?
O21 Mo1 O2 Mo5 -88.0(2) . . . 3_684 ?
O13 Mo1 O2 Mo5 -127.0(4) . . . 3_684 ?
O18 Mo3 O4 Mo6 -157.2(5) . . . . ?
O21 Mo3 O4 Mo6 99.7(5) 3_684 . . . ?
O16 Mo3 O4 Mo6 11.4(8) . . . . ?
O8 Mo3 O4 Mo6 -56.4(5) . . . . ?
O13 Mo3 O4 Mo6 34.6(5) 3_684 . . . ?
O17 Mo3 O4 Mo6 6.9(4) 3_684 . . . ?
O5 Mo6 O4 Mo3 157.8(5) . . . . ?
O12 Mo6 O4 Mo3 55.8(5) . . . . ?
O20 Mo6 O4 Mo3 -25.5(8) . . . . ?
O1 Mo6 O4 Mo3 -99.9(5) . . . . ?
O15 Mo6 O4 Mo3 -36.4(5) 3_684 . . . ?
O10 Mo4 O7 Mo1 154.5(5) . . . . ?
O16 Mo4 O7 Mo1 51.9(6) 3_684 . . . ?
O22 Mo4 O7 Mo1 -34.4(10) . . . . ?
O20 Mo4 O7 Mo1 -105.4(6) . . . . ?
O15 Mo4 O7 Mo1 -43.6(5) 3_684 . . . ?
O3 Mo1 O7 Mo4 -151.3(5) . . . . ?
O19 Mo1 O7 Mo4 24.0(10) . . . . ?
O11 Mo1 O7 Mo4 107.7(6) . . . . ?
O21 Mo1 O7 Mo4 -52.5(5) . . . . ?
O2 Mo1 O7 Mo4 42.6(5) . . . . ?
O13 Mo1 O7 Mo4 9.6(5) . . . . ?
O6 Mo2 O8 Mo3 -154.0(4) . . . . ?
O14 Mo2 O8 Mo3 103.2(5) . . . . ?
O12 Mo2 O8 Mo3 -52.5(4) . . . . ?
O11 Mo2 O8 Mo3 16.9(9) . . . . ?
O2 Mo2 O8 Mo3 38.3(4) . . . . ?
O17 Mo2 O8 Mo3 10.4(4) 3_684 . . . ?
O18 Mo3 O8 Mo2 155.1(4) . . . . ?
O21 Mo3 O8 Mo2 -32.0(8) 3_684 . . . ?
O4 Mo3 O8 Mo2 53.7(4) . . . . ?
O16 Mo3 O8 Mo2 -103.2(5) . . . . ?
O13 Mo3 O8 Mo2 -38.4(4) 3_684 . . . ?
O17 Mo3 O8 Mo2 -10.6(4) 3_684 . . . ?
O3 Mo1 O11 Mo2 155.3(5) . . . . ?
O19 Mo1 O11 Mo2 51.9(5) . . . . ?
O7 Mo1 O11 Mo2 -104.3(5) . . . . ?
O21 Mo1 O11 Mo2 -32.4(9) . . . . ?
O2 Mo1 O11 Mo2 -10.9(4) . . . . ?
O13 Mo1 O11 Mo2 -40.1(5) . . . . ?
O6 Mo2 O11 Mo1 -154.1(5) . . . . ?
O8 Mo2 O11 Mo1 34.7(9) . . . . ?
O14 Mo2 O11 Mo1 -52.5(5) . . . . ?
O12 Mo2 O11 Mo1 105.3(5) . . . . ?
O2 Mo2 O11 Mo1 11.0(4) . . . . ?
O17 Mo2 O11 Mo1 40.6(5) 3_684 . . . ?
O5 Mo6 O12 Mo2 -151.1(5) . . . . ?
O20 Mo6 O12 Mo2 107.0(6) . . . . ?
O1 Mo6 O12 Mo2 26.5(9) . . . . ?
O4 Mo6 O12 Mo2 -49.7(5) . . . . ?
O15 Mo6 O12 Mo2 44.7(5) 3_684 . . . ?
O6 Mo2 O12 Mo6 154.4(5) . . . . ?
O8 Mo2 O12 Mo6 50.9(5) . . . . ?
O14 Mo2 O12 Mo6 -43.2(9) . . . . ?
O11 Mo2 O12 Mo6 -109.9(6) . . . . ?
O2 Mo2 O12 Mo6 -45.8(5) . . . . ?
O17 Mo2 O12 Mo6 -11.8(4) 3_684 . . . ?
O17 P1 O13 O17 180.000(2) 3_684 . . . ?
O13 P1 O13 O17 155(100) 3_684 . . . ?
O2 P1 O13 O17 -125.0(4) . . . . ?
O2 P1 O13 O17 55.0(4) 3_684 . . . ?
O15 P1 O13 O17 -58.8(4) . . . . ?
O15 P1 O13 O17 121.2(4) 3_684 . . . ?
O17 P1 O13 O2 -55.0(4) 3_684 . . . ?
O17 P1 O13 O2 125.0(4) . . . . ?
O13 P1 O13 O2 -80(100) 3_684 . . . ?
O2 P1 O13 O2 180.000(1) 3_684 . . . ?
O15 P1 O13 O2 66.3(4) . . . . ?
O15 P1 O13 O2 -113.7(4) 3_684 . . . ?
O17 P1 O13 O15 58.8(4) 3_684 . . 3_684 ?
O17 P1 O13 O15 -121.2(4) . . . 3_684 ?
O13 P1 O13 O15 34(100) 3_684 . . 3_684 ?
O2 P1 O13 O15 113.7(4) . . . 3_684 ?
O2 P1 O13 O15 -66.3(4) 3_684 . . 3_684 ?
O15 P1 O13 O15 180.0 . . . 3_684 ?
O17 P1 O13 Mo3 -178.2(4) 3_684 . . 3_684 ?
O17 P1 O13 Mo3 1.8(4) . . . 3_684 ?
O13 P1 O13 Mo3 157(100) 3_684 . . 3_684 ?
O2 P1 O13 Mo3 -123.3(5) . . . 3_684 ?
O2 P1 O13 Mo3 56.7(5) 3_684 . . 3_684 ?
O15 P1 O13 Mo3 -57.0(5) . . . 3_684 ?
O15 P1 O13 Mo3 123.0(5) 3_684 . . 3_684 ?
O17 P1 O13 Mo1 -54.3(5) 3_684 . . . ?
O17 P1 O13 Mo1 125.7(5) . . . . ?
O13 P1 O13 Mo1 -79(100) 3_684 . . . ?
O2 P1 O13 Mo1 0.7(3) . . . . ?
O2 P1 O13 Mo1 -179.3(3) 3_684 . . . ?
O15 P1 O13 Mo1 66.9(5) . . . . ?
O15 P1 O13 Mo1 -113.1(5) 3_684 . . . ?
O17 O2 O13 P1 39.2(3) 3_684 . . . ?
Mo2 O2 O13 P1 102.5(5) . . . . ?
Mo1 O2 O13 P1 179.4(3) . . . . ?
Mo5 O2 O13 P1 -101.5(4) 3_684 . . . ?
P1 O2 O13 O17 43.7(3) . . . . ?
O17 O2 O13 O17 82.9(5) 3_684 . . . ?
Mo2 O2 O13 O17 146.1(5) . . . . ?
Mo1 O2 O13 O17 -137.0(4) . . . . ?
Mo5 O2 O13 O17 -57.9(5) 3_684 . . . ?
P1 O2 O13 O15 -49.9(3) . . . 3_684 ?
O17 O2 O13 O15 -10.7(4) 3_684 . . 3_684 ?
Mo2 O2 O13 O15 52.6(6) . . . 3_684 ?
Mo1 O2 O13 O15 129.5(3) . . . 3_684 ?
Mo5 O2 O13 O15 -151.4(4) 3_684 . . 3_684 ?
P1 O2 O13 Mo3 113.7(5) . . . 3_684 ?
O17 O2 O13 Mo3 152.9(5) 3_684 . . 3_684 ?
Mo2 O2 O13 Mo3 -143.8(4) . . . 3_684 ?
Mo1 O2 O13 Mo3 -66.9(4) . . . 3_684 ?
Mo5 O2 O13 Mo3 12.2(7) 3_684 . . 3_684 ?
P1 O2 O13 Mo1 -179.4(3) . . . . ?
O17 O2 O13 Mo1 -140.2(4) 3_684 . . . ?
Mo2 O2 O13 Mo1 -76.9(5) . . . . ?
Mo5 O2 O13 Mo1 79.1(4) 3_684 . . . ?
O3 Mo1 O13 P1 179.6(4) . . . . ?
O19 Mo1 O13 P1 -49.2(4) . . . . ?
O11 Mo1 O13 P1 41.0(4) . . . . ?
O7 Mo1 O13 P1 125.0(5) . . . . ?
O21 Mo1 O13 P1 -136.0(5) . . . . ?
O2 Mo1 O13 P1 -0.6(3) . . . . ?
O3 Mo1 O13 O17 -105.9(7) . . . . ?
O19 Mo1 O13 O17 25.3(6) . . . . ?
O11 Mo1 O13 O17 115.5(6) . . . . ?
O7 Mo1 O13 O17 -160.5(6) . . . . ?
O21 Mo1 O13 O17 -61.5(6) . . . . ?
O2 Mo1 O13 O17 73.9(6) . . . . ?
O3 Mo1 O13 O2 -179.8(5) . . . . ?
O19 Mo1 O13 O2 -48.6(3) . . . . ?
O11 Mo1 O13 O2 41.6(3) . . . . ?
O7 Mo1 O13 O2 125.6(4) . . . . ?
O21 Mo1 O13 O2 -135.3(4) . . . . ?
O3 Mo1 O13 O15 109.7(6) . . . 3_684 ?
O19 Mo1 O13 O15 -119.1(4) . . . 3_684 ?
O11 Mo1 O13 O15 -29.0(5) . . . 3_684 ?
O7 Mo1 O13 O15 55.1(4) . . . 3_684 ?
O21 Mo1 O13 O15 154.1(5) . . . 3_684 ?
O2 Mo1 O13 O15 -70.5(5) . . . 3_684 ?
O3 Mo1 O13 Mo3 -41.0(6) . . . 3_684 ?
O19 Mo1 O13 Mo3 90.2(2) . . . 3_684 ?
O11 Mo1 O13 Mo3 -179.6(2) . . . 3_684 ?
O7 Mo1 O13 Mo3 -95.6(3) . . . 3_684 ?
O21 Mo1 O13 Mo3 3.48(18) . . . 3_684 ?
O2 Mo1 O13 Mo3 138.8(4) . . . 3_684 ?
O6 Mo2 O14 Mo5 158.4(6) . . . 3_684 ?
O8 Mo2 O14 Mo5 -97.6(7) . . . 3_684 ?
O12 Mo2 O14 Mo5 -4.0(12) . . . 3_684 ?
O11 Mo2 O14 Mo5 62.0(7) . . . 3_684 ?
O2 Mo2 O14 Mo5 -1.1(6) . . . 3_684 ?
O17 Mo2 O14 Mo5 -32.3(7) 3_684 . . 3_684 ?
O17 P1 O15 O17 180.0 3_684 . . . ?
O13 P1 O15 O17 55.0(4) . . . . ?
O13 P1 O15 O17 -125.0(4) 3_684 . . . ?
O2 P1 O15 O17 118.0(4) . . . . ?
O2 P1 O15 O17 -62.0(4) 3_684 . . . ?
O15 P1 O15 O17 -80(100) 3_684 . . . ?
O17 P1 O15 O13 -55.0(4) 3_684 . . 3_684 ?
O17 P1 O15 O13 125.0(4) . . . 3_684 ?
O13 P1 O15 O13 180.0 . . . 3_684 ?
O2 P1 O15 O13 -117.0(4) . . . 3_684 ?
O2 P1 O15 O13 63.0(4) 3_684 . . 3_684 ?
O15 P1 O15 O13 45(100) 3_684 . . 3_684 ?
O17 P1 O15 Mo6 -179.1(4) 3_684 . . 3_684 ?
O17 P1 O15 Mo6 0.9(4) . . . 3_684 ?
O13 P1 O15 Mo6 55.9(5) . . . 3_684 ?
O13 P1 O15 Mo6 -124.1(5) 3_684 . . 3_684 ?
O2 P1 O15 Mo6 118.9(4) . . . 3_684 ?
O2 P1 O15 Mo6 -61.1(4) 3_684 . . 3_684 ?
O15 P1 O15 Mo6 -79(100) 3_684 . . 3_684 ?
O17 P1 O15 Mo4 -53.4(5) 3_684 . . 3_684 ?
O17 P1 O15 Mo4 126.6(5) . . . 3_684 ?
O13 P1 O15 Mo4 -178.4(4) . . . 3_684 ?
O13 P1 O15 Mo4 1.6(4) 3_684 . . 3_684 ?
O2 P1 O15 Mo4 -115.4(4) . . . 3_684 ?
O2 P1 O15 Mo4 64.6(4) 3_684 . . 3_684 ?
O15 P1 O15 Mo4 47(100) 3_684 . . 3_684 ?
O17 P1 O15 Mo5 63.4(4) 3_684 . . 3_684 ?
O17 P1 O15 Mo5 -116.6(4) . . . 3_684 ?
O13 P1 O15 Mo5 -61.6(4) . . . 3_684 ?
O13 P1 O15 Mo5 118.4(4) 3_684 . . 3_684 ?
O2 P1 O15 Mo5 1.4(3) . . . 3_684 ?
O2 P1 O15 Mo5 -178.6(3) 3_684 . . 3_684 ?
O15 P1 O15 Mo5 163(100) 3_684 . . 3_684 ?
O18 Mo3 O16 Mo4 -153.4(5) . . . 3_684 ?
O21 Mo3 O16 Mo4 -51.2(5) 3_684 . . 3_684 ?
O4 Mo3 O16 Mo4 38.0(8) . . . 3_684 ?
O8 Mo3 O16 Mo4 106.2(5) . . . 3_684 ?
O13 Mo3 O16 Mo4 12.2(4) 3_684 . . 3_684 ?
O17 Mo3 O16 Mo4 42.0(5) 3_684 . . 3_684 ?
O17 P1 O17 O13 0(100) 3_684 . . . ?
O13 P1 O17 O13 180.000(2) 3_684 . . . ?
O2 P1 O17 O13 55.4(4) . . . . ?
O2 P1 O17 O13 -124.6(4) 3_684 . . . ?
O15 P1 O17 O13 121.2(4) . . . . ?
O15 P1 O17 O13 -58.8(4) 3_684 . . . ?
O17 P1 O17 O2 0(100) 3_684 . . 3_684 ?
O13 P1 O17 O2 124.6(4) . . . 3_684 ?
O13 P1 O17 O2 -55.4(4) 3_684 . . 3_684 ?
O2 P1 O17 O2 180.000(2) . . . 3_684 ?
O15 P1 O17 O2 -114.2(4) . . . 3_684 ?
O15 P1 O17 O2 65.8(4) 3_684 . . 3_684 ?
O17 P1 O17 O15 0(100) 3_684 . . . ?
O13 P1 O17 O15 -121.2(4) . . . . ?
O13 P1 O17 O15 58.8(4) 3_684 . . . ?
O2 P1 O17 O15 -65.8(4) . . . . ?
O2 P1 O17 O15 114.2(4) 3_684 . . . ?
O15 P1 O17 O15 180.0 3_684 . . . ?
O17 P1 O17 Mo3 0(100) 3_684 . . 3_684 ?
O13 P1 O17 Mo3 -1.8(4) . . . 3_684 ?
O13 P1 O17 Mo3 178.2(4) 3_684 . . 3_684 ?
O2 P1 O17 Mo3 53.6(5) . . . 3_684 ?
O2 P1 O17 Mo3 -126.4(5) 3_684 . . 3_684 ?
O15 P1 O17 Mo3 119.4(5) . . . 3_684 ?
O15 P1 O17 Mo3 -60.6(5) 3_684 . . 3_684 ?
O17 P1 O17 Mo2 0(100) 3_684 . . 3_684 ?
O13 P1 O17 Mo2 123.5(5) . . . 3_684 ?
O13 P1 O17 Mo2 -56.5(5) 3_684 . . 3_684 ?
O2 P1 O17 Mo2 178.9(4) . . . 3_684 ?
O2 P1 O17 Mo2 -1.1(4) 3_684 . . 3_684 ?
O15 P1 O17 Mo2 -115.3(5) . . . 3_684 ?
O15 P1 O17 Mo2 64.7(5) 3_684 . . 3_684 ?
O2 O13 O17 P1 -43.7(3) . . . . ?
O15 O13 O17 P1 45.7(3) 3_684 . . . ?
Mo3 O13 O17 P1 -178.5(3) 3_684 . . . ?
Mo1 O13 O17 P1 -105.8(5) . . . . ?
P1 O13 O17 O2 -44.6(3) . . . 3_684 ?
O2 O13 O17 O2 -88.3(5) . . . 3_684 ?
O15 O13 O17 O2 1.2(5) 3_684 . . 3_684 ?
Mo3 O13 O17 O2 136.9(4) 3_684 . . 3_684 ?
Mo1 O13 O17 O2 -150.4(5) . . . 3_684 ?
P1 O13 O17 O15 46.1(3) . . . . ?
O2 O13 O17 O15 2.4(4) . . . . ?
O15 O13 O17 O15 91.8(4) 3_684 . . . ?
Mo3 O13 O17 O15 -132.5(3) 3_684 . . . ?
Mo1 O13 O17 O15 -59.7(6) . . . . ?
P1 O13 O17 Mo3 178.5(3) . . . 3_684 ?
O2 O13 O17 Mo3 134.8(4) . . . 3_684 ?
O15 O13 O17 Mo3 -135.8(4) 3_684 . . 3_684 ?
Mo1 O13 O17 Mo3 72.7(5) . . . 3_684 ?
P1 O13 O17 Mo2 -108.6(5) . . . 3_684 ?
O2 O13 O17 Mo2 -152.3(4) . . . 3_684 ?
O15 O13 O17 Mo2 -62.8(6) 3_684 . . 3_684 ?
Mo3 O13 O17 Mo2 72.9(5) 3_684 . . 3_684 ?
Mo1 O13 O17 Mo2 145.6(4) . . . 3_684 ?
O13 O15 O17 P1 -40.0(3) 3_684 . . . ?
Mo6 O15 O17 P1 -179.2(3) 3_684 . . . ?
Mo4 O15 O17 P1 -100.2(5) 3_684 . . . ?
Mo5 O15 O17 P1 101.3(4) 3_684 . . . ?
P1 O15 O17 O13 -46.5(3) . . . . ?
O13 O15 O17 O13 -86.5(4) 3_684 . . . ?
Mo6 O15 O17 O13 134.2(4) 3_684 . . . ?
Mo4 O15 O17 O13 -146.7(5) 3_684 . . . ?
Mo5 O15 O17 O13 54.8(5) 3_684 . . . ?
P1 O15 O17 O2 50.5(3) . . . 3_684 ?
O13 O15 O17 O2 10.5(4) 3_684 . . 3_684 ?
Mo6 O15 O17 O2 -128.7(3) 3_684 . . 3_684 ?
Mo4 O15 O17 O2 -49.7(6) 3_684 . . 3_684 ?
Mo5 O15 O17 O2 151.8(4) 3_684 . . 3_684 ?
P1 O15 O17 Mo3 -114.3(5) . . . 3_684 ?
O13 O15 O17 Mo3 -154.3(4) 3_684 . . 3_684 ?
Mo6 O15 O17 Mo3 66.4(4) 3_684 . . 3_684 ?
Mo4 O15 O17 Mo3 145.5(4) 3_684 . . 3_684 ?
Mo5 O15 O17 Mo3 -13.0(7) 3_684 . . 3_684 ?
P1 O15 O17 Mo2 110.5(4) . . . 3_684 ?
O13 O15 O17 Mo2 70.5(5) 3_684 . . 3_684 ?
Mo6 O15 O17 Mo2 -68.7(4) 3_684 . . 3_684 ?
Mo4 O15 O17 Mo2 10.4(8) 3_684 . . 3_684 ?
Mo5 O15 O17 Mo2 -148.2(3) 3_684 . . 3_684 ?
O3 Mo1 O19 Mo5 -159.0(6) . . . 3_684 ?
O11 Mo1 O19 Mo5 -57.4(6) . . . 3_684 ?
O7 Mo1 O19 Mo5 25.7(10) . . . 3_684 ?
O21 Mo1 O19 Mo5 101.9(6) . . . 3_684 ?
O2 Mo1 O19 Mo5 5.3(5) . . . 3_684 ?
O13 Mo1 O19 Mo5 38.7(6) . . . 3_684 ?
O5 Mo6 O20 Mo4 157.6(6) . . . . ?
O12 Mo6 O20 Mo4 -100.2(6) . . . . ?
O1 Mo6 O20 Mo4 55.2(6) . . . . ?
O4 Mo6 O20 Mo4 -19.1(10) . . . . ?
O15 Mo6 O20 Mo4 -6.9(5) 3_684 . . . ?
O10 Mo4 O20 Mo6 -157.2(6) . . . . ?
O16 Mo4 O20 Mo6 22.7(10) 3_684 . . . ?
O7 Mo4 O20 Mo6 101.1(6) . . . . ?
O22 Mo4 O20 Mo6 -57.1(6) . . . . ?
O15 Mo4 O20 Mo6 6.9(5) 3_684 . . . ?
O3 Mo1 O21 Mo3 156.7(4) . . . 3_684 ?
O19 Mo1 O21 Mo3 -100.3(5) . . . 3_684 ?
O11 Mo1 O21 Mo3 -15.7(9) . . . 3_684 ?
O7 Mo1 O21 Mo3 56.4(5) . . . 3_684 ?
O2 Mo1 O21 Mo3 -35.3(5) . . . 3_684 ?
O13 Mo1 O21 Mo3 -7.1(4) . . . 3_684 ?
O9 Mo5 O22 Mo4 -157.0(6) . . . . ?
O1 Mo5 O22 Mo4 -54.1(6) . . . . ?
O19 Mo5 O22 Mo4 32.8(11) 3_684 . . . ?
O14 Mo5 O22 Mo4 101.6(6) 3_684 . . . ?
O15 Mo5 O22 Mo4 6.0(5) 3_684 . . . ?
O2 Mo5 O22 Mo4 40.7(6) 3_684 . . . ?
O10 Mo4 O22 Mo5 154.9(6) . . . . ?
O16 Mo4 O22 Mo5 -102.5(6) 3_684 . . . ?
O7 Mo4 O22 Mo5 -16.3(11) . . . . ?
O20 Mo4 O22 Mo5 54.6(7) . . . . ?
O15 Mo4 O22 Mo5 -6.1(5) 3_684 . . . ?
